data_7022476
loop_
_publ_author_name
'Ro\,sca, Sorin-Claudiu'
'Ro\,sca, Drago\,s-Adrian'
'Dorcet, Vincent'
'Kozak, Christopher M.'
'Kerton, Francesca M.'
'Carpentier, Jean-Fran\,cois'
'Sarazin, Yann'

_publ_section_title
;
 Alkali aminoether-phenolate complexes: synthesis, structural
 characterization and evidence for an activated monomer ROP mechanism.
;
_journal_issue 25
_journal_name_full 'Dalton transactions (Cambridge, England : 2003)'
_journal_page_first 9361
_journal_page_last 9375
_journal_paper_doi 10.1039/c2dt32726k
_journal_volume 42
_journal_year 2013
_chemical_compound_source 'synthesis as described'
_chemical_formula_moiety 'C25 H42 Li N O5'
_chemical_formula_sum 'C25 H42 Li N O5'
_chemical_formula_weight 443.54
_chemical_name_systematic
;
?
;
_space_group_IT_number 14
_symmetry_cell_setting monoclinic
_symmetry_Int_Tables_number 14
_symmetry_space_group_name_Hall '-P 2yn'
_symmetry_space_group_name_H-M 'P 1 21/n 1'
_atom_sites_solution_hydrogens geom
_atom_sites_solution_primary direct
_atom_sites_solution_secondary difmap
_audit_conform_dict_location ftp://ftp.iucr.org/pub/cif_core.dic
_audit_conform_dict_name cif_core.dic
_audit_conform_dict_version 2.3
_audit_creation_date 2011-10-20T14:12:43-00:00
_audit_creation_method 'WinGX routine CIF_UPDATE'
_cell_angle_alpha 90
_cell_angle_beta 95.297(4)
_cell_angle_gamma 90
_cell_formula_units_Z 4
_cell_length_a 15.9897(10)
_cell_length_b 9.9413(7)
_cell_length_c 16.3045(14)
_cell_measurement_reflns_used 7544
_cell_measurement_temperature 293(2)
_cell_measurement_theta_max 27.49
_cell_measurement_theta_min 2.4
_cell_measurement_wavelength 0.71073
_cell_volume 2580.7(3)
_computing_cell_refinement 'Bruker APEX2 (Bruker, 2006)'
_computing_data_collection 'Bruker APEX2 (Bruker, 2006)'
_computing_data_reduction 'Bruker APEX2 (Bruker, 2006)'
_computing_molecular_graphics 'Ortep-3 for Windows (Farrugia, 1997)'
_computing_publication_material
;
WinGX publication routines (Farrugia, 1999),
CRYSCAL (T. Roisnel, local program)
;
_computing_structure_refinement 'SHELXL-97 (Sheldrick, 1997)'
_computing_structure_solution 'SIR97 (Altomare et al., 1999))'
_diffrn_ambient_temperature 293(2)
_diffrn_detector 'CCD plate'
_diffrn_measured_fraction_theta_full 0.984
_diffrn_measured_fraction_theta_max 0.984
_diffrn_measurement_device_type 'APEXII, Bruker-AXS'
_diffrn_measurement_method 'CCD rotation images, thin slices'
_diffrn_radiation_monochromator graphite
_diffrn_radiation_probe x-ray
_diffrn_radiation_type MoK\a
_diffrn_radiation_wavelength 0.71073
_diffrn_reflns_av_R_equivalents 0.0465
_diffrn_reflns_av_unetI/netI 0.0424
_diffrn_reflns_limit_h_max 20
_diffrn_reflns_limit_h_min -19
_diffrn_reflns_limit_k_max 12
_diffrn_reflns_limit_k_min -12
_diffrn_reflns_limit_l_max 18
_diffrn_reflns_limit_l_min -21
_diffrn_reflns_number 20944
_diffrn_reflns_theta_full 27.53
_diffrn_reflns_theta_max 27.53
_diffrn_reflns_theta_min 1.71
_exptl_absorpt_coefficient_mu 0.077
_exptl_absorpt_correction_T_max 0.982
_exptl_absorpt_correction_T_min 0.886
_exptl_absorpt_correction_type multi-scan
_exptl_absorpt_process_details
;
[Sheldrick, G.M. (2002). SADABS Bruker AXS Inc., Madison, Wisconsin, USA]
;
_exptl_crystal_colour colourless
_exptl_crystal_density_diffrn 1.142
_exptl_crystal_density_method 'not measured'
_exptl_crystal_description prism
_exptl_crystal_F_000 968
_exptl_crystal_size_max 0.45
_exptl_crystal_size_mid 0.38
_exptl_crystal_size_min 0.24
_refine_diff_density_max 0.32
_refine_diff_density_min -0.33
_refine_diff_density_rms 0.094
_refine_ls_extinction_method none
_refine_ls_goodness_of_fit_ref 1.099
_refine_ls_hydrogen_treatment constr
_refine_ls_matrix_type full
_refine_ls_number_parameters 295
_refine_ls_number_reflns 5845
_refine_ls_number_restraints 0
_refine_ls_restrained_S_all 1.099
_refine_ls_R_factor_all 0.0594
_refine_ls_R_factor_gt 0.0431
_refine_ls_shift/su_max 0
_refine_ls_shift/su_mean 0
_refine_ls_structure_factor_coef Fsqd
_refine_ls_weighting_details 'calc w=1/[\s^2^(Fo^2^)+(0.0710P)^2^+0.4156P] where P=(Fo^2^+2Fc^2^)/3'
_refine_ls_weighting_scheme calc
_refine_ls_wR_factor_gt 0.1209
_refine_ls_wR_factor_ref 0.1379
_reflns_number_gt 4619
_reflns_number_total 5845
_reflns_threshold_expression >2sigma(I)
_cod_data_source_file c2dt32726k.txt
_cod_data_source_block job
_cod_original_sg_symbol_H-M 'P 21/n'
_cod_database_code 7022476

loop_
_symmetry_equiv_pos_as_xyz
'x, y, z'
'-x+1/2, y+1/2, -z+1/2'
'-x, -y, -z'
'x-1/2, -y-1/2, z-1/2'

loop_
_atom_site_label
_atom_site_type_symbol
_atom_site_fract_x
_atom_site_fract_y
_atom_site_fract_z
_atom_site_U_iso_or_equiv
_atom_site_adp_type
_atom_site_occupancy
_atom_site_symmetry_multiplicity
_atom_site_calc_flag
_atom_site_refinement_flags
C18 C 0.39851(9) 0.54042(14) -0.06241(9) 0.0254(3) Uani 1 1 d .
H18A H 0.3497 0.5433 -0.1025 0.03 Uiso 1 1 calc R
H18B H 0.4482 0.5283 -0.0915 0.03 Uiso 1 1 calc R
O19 O 0.39086(6) 0.43276(9) -0.00579(6) 0.0240(2) Uani 1 1 d .
C20 C 0.36004(9) 0.31206(15) -0.04466(10) 0.0300(3) Uani 1 1 d .
H20A H 0.3959 0.2845 -0.0865 0.036 Uiso 1 1 calc R
H20B H 0.3036 0.3254 -0.0705 0.036 Uiso 1 1 calc R
C21 C 0.36028(10) 0.20805(15) 0.02115(10) 0.0348(4) Uani 1 1 d .
H21A H 0.3302 0.1284 0.0006 0.042 Uiso 1 1 calc R
H21B H 0.4174 0.1826 0.04 0.042 Uiso 1 1 calc R
O22 O 0.32004(7) 0.26640(10) 0.08636(7) 0.0342(3) Uani 1 1 d .
C23 C 0.28827(10) 0.17119(15) 0.14097(11) 0.0362(4) Uani 1 1 d .
H23A H 0.3318 0.1076 0.1602 0.043 Uiso 1 1 calc R
H23B H 0.2416 0.1218 0.1132 0.043 Uiso 1 1 calc R
C24 C 0.25977(10) 0.25001(15) 0.21230(10) 0.0340(4) Uani 1 1 d .
H24A H 0.2208 0.1956 0.2403 0.041 Uiso 1 1 calc R
H24B H 0.308 0.2689 0.2512 0.041 Uiso 1 1 calc R
O25 O 0.21995(6) 0.37384(10) 0.18734(7) 0.0312(3) Uani 1 1 d .
C26 C 0.14276(9) 0.36184(16) 0.13708(10) 0.0331(4) Uani 1 1 d .
H26A H 0.0989 0.3282 0.169 0.04 Uiso 1 1 calc R
H26B H 0.1487 0.3006 0.0916 0.04 Uiso 1 1 calc R
C27 C 0.12185(9) 0.50056(16) 0.10568(10) 0.0324(4) Uani 1 1 d .
H27A H 0.069 0.4997 0.0714 0.039 Uiso 1 1 calc R
H27B H 0.1167 0.5615 0.1514 0.039 Uiso 1 1 calc R
Li1 Li 0.31624(14) 0.4847(2) 0.10311(15) 0.0246(5) Uani 1 1 d .
C1 C 0.43711(7) 0.63677(12) 0.20762(8) 0.0168(3) Uani 1 1 d .
C2 C 0.43160(7) 0.75881(12) 0.16174(8) 0.0175(3) Uani 1 1 d .
C3 C 0.49272(8) 0.85869(12) 0.17397(8) 0.0175(3) Uani 1 1 d .
H3 H 0.4872 0.9366 0.1424 0.021 Uiso 1 1 calc R
C4 C 0.56171(8) 0.84559(12) 0.23193(8) 0.0172(3) Uani 1 1 d .
C5 C 0.56631(7) 0.72649(12) 0.27809(8) 0.0171(3) Uani 1 1 d .
H5 H 0.6116 0.7159 0.3177 0.021 Uiso 1 1 calc R
C6 C 0.50752(8) 0.62303(11) 0.26851(8) 0.0163(3) Uani 1 1 d .
C7 C 0.62884(8) 0.95511(12) 0.24763(8) 0.0202(3) Uani 1 1 d .
C8 C 0.71726(8) 0.89485(15) 0.24586(10) 0.0275(3) Uani 1 1 d .
H8A H 0.7585 0.9641 0.2574 0.041 Uiso 1 1 calc R
H8B H 0.723 0.8575 0.1924 0.041 Uiso 1 1 calc R
H8C H 0.7254 0.8253 0.2867 0.041 Uiso 1 1 calc R
C9 C 0.61924(9) 1.06619(14) 0.18232(9) 0.0284(3) Uani 1 1 d .
H9A H 0.5659 1.1097 0.1844 0.043 Uiso 1 1 calc R
H9B H 0.6224 1.0275 0.1287 0.043 Uiso 1 1 calc R
H9C H 0.6634 1.131 0.1929 0.043 Uiso 1 1 calc R
C10 C 0.62094(9) 1.01917(13) 0.33212(9) 0.0255(3) Uani 1 1 d .
H10A H 0.5662 1.0586 0.333 0.038 Uiso 1 1 calc R
H10B H 0.663 1.0876 0.3422 0.038 Uiso 1 1 calc R
H10C H 0.6287 0.9514 0.3741 0.038 Uiso 1 1 calc R
C11 C 0.51471(8) 0.49692(12) 0.32326(8) 0.0197(3) Uani 1 1 d .
C12 C 0.52018(10) 0.37062(13) 0.27018(9) 0.0280(3) Uani 1 1 d .
H12A H 0.4736 0.3688 0.2286 0.042 Uiso 1 1 calc R
H12B H 0.5186 0.2921 0.3043 0.042 Uiso 1 1 calc R
H12C H 0.5718 0.3718 0.2444 0.042 Uiso 1 1 calc R
C13 C 0.43723(9) 0.48728(14) 0.37238(9) 0.0267(3) Uani 1 1 d .
H13A H 0.4347 0.5652 0.4068 0.04 Uiso 1 1 calc R
H13B H 0.4413 0.4079 0.406 0.04 Uiso 1 1 calc R
H13C H 0.3873 0.4827 0.3349 0.04 Uiso 1 1 calc R
C14 C 0.59226(9) 0.49917(14) 0.38591(9) 0.0269(3) Uani 1 1 d .
H14A H 0.6419 0.5075 0.3574 0.04 Uiso 1 1 calc R
H14B H 0.5948 0.4172 0.4171 0.04 Uiso 1 1 calc R
H14C H 0.5886 0.5743 0.4224 0.04 Uiso 1 1 calc R
C15 C 0.35492(8) 0.78666(12) 0.10285(8) 0.0200(3) Uani 1 1 d .
H15A H 0.3067 0.7955 0.1345 0.024 Uiso 1 1 calc R
H15B H 0.3627 0.8723 0.0761 0.024 Uiso 1 1 calc R
C17 C 0.40511(8) 0.66861(13) -0.01307(8) 0.0219(3) Uani 1 1 d .
H17A H 0.4578 0.669 0.0216 0.026 Uiso 1 1 calc R
H17B H 0.4055 0.7446 -0.0504 0.026 Uiso 1 1 calc R
O28 O 0.18820(6) 0.54348(9) 0.05880(6) 0.0256(2) Uani 1 1 d .
C29 C 0.18117(8) 0.68155(13) 0.03608(9) 0.0249(3) Uani 1 1 d .
H29A H 0.1802 0.7373 0.0848 0.03 Uiso 1 1 calc R
H29B H 0.1296 0.6966 0.0011 0.03 Uiso 1 1 calc R
C30 C 0.25619(8) 0.71693(13) -0.00963(8) 0.0231(3) Uani 1 1 d .
H30A H 0.2529 0.668 -0.0613 0.028 Uiso 1 1 calc R
H30B H 0.2549 0.8123 -0.0222 0.028 Uiso 1 1 calc R
N16 N 0.33564(6) 0.68418(10) 0.03875(7) 0.0184(2) Uani 1 1 d .
O1 O 0.37927(5) 0.54476(9) 0.19612(6) 0.0217(2) Uani 1 1 d .

loop_
_atom_site_aniso_label
_atom_site_aniso_U_11
_atom_site_aniso_U_22
_atom_site_aniso_U_33
_atom_site_aniso_U_23
_atom_site_aniso_U_13
_atom_site_aniso_U_12
C18 0.0277(7) 0.0332(7) 0.0154(7) 0.0026(6) 0.0025(5) 0.0042(5)
O19 0.0294(5) 0.0225(5) 0.0199(5) -0.0025(4) 0.0017(4) 0.0006(4)
C20 0.0301(8) 0.0315(8) 0.0292(8) -0.0128(6) 0.0064(6) -0.0010(6)
C21 0.0396(9) 0.0262(7) 0.0408(10) -0.0096(7) 0.0159(7) -0.0030(6)
O22 0.0451(6) 0.0250(5) 0.0355(6) -0.0040(4) 0.0201(5) -0.0064(4)
C23 0.0415(9) 0.0278(8) 0.0412(10) 0.0042(7) 0.0151(7) -0.0066(6)
C24 0.0363(9) 0.0339(8) 0.0330(9) 0.0065(7) 0.0097(7) -0.0045(6)
O25 0.0278(5) 0.0310(6) 0.0349(6) -0.0005(5) 0.0038(4) -0.0054(4)
C26 0.0254(7) 0.0396(9) 0.0349(9) -0.0008(7) 0.0064(6) -0.0119(6)
C27 0.0191(7) 0.0422(9) 0.0372(9) -0.0008(7) 0.0088(6) -0.0030(6)
Li1 0.0253(12) 0.0233(11) 0.0249(13) -0.0035(9) 0.0001(9) -0.0006(9)
C1 0.0187(6) 0.0157(6) 0.0162(6) -0.0017(5) 0.0031(5) 0.0003(4)
C2 0.0188(6) 0.0172(6) 0.0164(6) -0.0012(5) 0.0008(5) 0.0024(4)
C3 0.0223(6) 0.0140(6) 0.0161(6) 0.0025(5) 0.0019(5) 0.0021(4)
C4 0.0188(6) 0.0166(6) 0.0164(6) -0.0007(5) 0.0022(5) 0.0001(4)
C5 0.0173(6) 0.0187(6) 0.0153(6) 0.0005(5) 0.0007(5) 0.0029(4)
C6 0.0197(6) 0.0145(6) 0.0152(6) 0.0007(5) 0.0040(5) 0.0030(4)
C7 0.0218(6) 0.0191(6) 0.0193(7) 0.0016(5) -0.0006(5) -0.0028(5)
C8 0.0220(7) 0.0309(7) 0.0296(8) -0.0014(6) 0.0033(6) -0.0042(5)
C9 0.0343(8) 0.0239(7) 0.0262(8) 0.0037(6) -0.0021(6) -0.0109(6)
C10 0.0297(7) 0.0219(6) 0.0240(8) -0.0022(5) -0.0022(6) -0.0020(5)
C11 0.0246(7) 0.0174(6) 0.0172(7) 0.0038(5) 0.0030(5) 0.0011(5)
C12 0.0402(8) 0.0166(6) 0.0273(8) 0.0030(6) 0.0040(6) 0.0046(5)
C13 0.0316(8) 0.0268(7) 0.0225(7) 0.0063(6) 0.0070(6) -0.0017(5)
C14 0.0308(8) 0.0262(7) 0.0234(8) 0.0093(6) 0.0000(6) 0.0029(5)
C15 0.0228(7) 0.0167(6) 0.0198(7) 0.0005(5) -0.0014(5) 0.0020(5)
C17 0.0206(6) 0.0262(7) 0.0189(7) 0.0062(5) 0.0023(5) 0.0008(5)
O28 0.0204(5) 0.0264(5) 0.0310(6) 0.0004(4) 0.0074(4) 0.0000(4)
C29 0.0195(7) 0.0260(7) 0.0282(8) -0.0031(6) -0.0029(5) 0.0035(5)
C30 0.0223(7) 0.0246(7) 0.0211(7) 0.0022(5) -0.0053(5) 0.0021(5)
N16 0.0159(5) 0.0216(5) 0.0170(6) 0.0002(4) -0.0017(4) 0.0014(4)
O1 0.0244(5) 0.0193(5) 0.0209(5) 0.0017(4) -0.0003(4) -0.0056(3)

loop_
_atom_type_symbol
_atom_type_description
_atom_type_scat_dispersion_real
_atom_type_scat_dispersion_imag
_atom_type_scat_source
C C 0.0033 0.0016 'International Tables Vol C Tables 4.2.6.8 and 6.1.1.4'
H H 0 0 'International Tables Vol C Tables 4.2.6.8 and 6.1.1.4'
F F 0.0171 0.0103 'International Tables Vol C Tables 4.2.6.8 and 6.1.1.4'
K K 0.2009 0.2494 'International Tables Vol C Tables 4.2.6.8 and 6.1.1.4'
Li Li -0.0003 0.0001 'International Tables Vol C Tables 4.2.6.8 and 6.1.1.4'
N N 0.0061 0.0033 'International Tables Vol C Tables 4.2.6.8 and 6.1.1.4'
O O 0.0106 0.006 'International Tables Vol C Tables 4.2.6.8 and 6.1.1.4'
S S 0.1246 0.1234 'International Tables Vol C Tables 4.2.6.8 and 6.1.1.4'

loop_
_geom_angle_atom_site_label_1
_geom_angle_atom_site_label_2
_geom_angle_atom_site_label_3
_geom_angle
O19 C18 C17 107.18(11)
O19 C18 H18A 110.3
C17 C18 H18A 110.3
O19 C18 H18B 110.3
C17 C18 H18B 110.3
H18A C18 H18B 108.5
C20 O19 C18 113.03(11)
C20 O19 Li1 110.60(10)
C18 O19 Li1 114.52(9)
O19 C20 C21 106.65(12)
O19 C20 H20A 110.4
C21 C20 H20A 110.4
O19 C20 H20B 110.4
C21 C20 H20B 110.4
H20A C20 H20B 108.6
O22 C21 C20 106.57(12)
O22 C21 H21A 110.4
C20 C21 H21A 110.4
O22 C21 H21B 110.4
C20 C21 H21B 110.4
H21A C21 H21B 108.6
C21 O22 C23 114.19(11)
C21 O22 Li1 121.28(11)
C23 O22 Li1 124.41(11)
O22 C23 C24 106.70(12)
O22 C23 H23A 110.4
C24 C23 H23A 110.4
O22 C23 H23B 110.4
C24 C23 H23B 110.4
H23A C23 H23B 108.6
O25 C24 C23 112.76(13)
O25 C24 H24A 109
C23 C24 H24A 109
O25 C24 H24B 109
C23 C24 H24B 109
H24A C24 H24B 107.8
C26 O25 C24 115.62(11)
C26 O25 Li1 105.95(10)
C24 O25 Li1 105.30(10)
O25 C26 C27 105.91(11)
O25 C26 H26A 110.6
C27 C26 H26A 110.6
O25 C26 H26B 110.6
C27 C26 H26B 110.6
H26A C26 H26B 108.7
O28 C27 C26 107.72(12)
O28 C27 H27A 110.2
C26 C27 H27A 110.2
O28 C27 H27B 110.2
C26 C27 H27B 110.2
H27A C27 H27B 108.5
O1 Li1 O28 127.59(13)
O1 Li1 O22 113.89(12)
O28 Li1 O22 105.05(10)
O1 Li1 N16 90.55(10)
O28 Li1 N16 77.19(8)
O22 Li1 N16 143.04(13)
O1 Li1 O19 115.30(11)
O28 Li1 O19 110.08(11)
O22 Li1 O19 69.94(8)
N16 Li1 O19 74.69(8)
O1 Li1 O25 90.50(11)
O28 Li1 O25 71.58(8)
O22 Li1 O25 69.26(8)
N16 Li1 O25 141.10(11)
O19 Li1 O25 137.91(10)
O1 C1 C2 120.95(11)
O1 C1 C6 122.24(11)
C2 C1 C6 116.78(10)
C3 C2 C1 121.53(11)
C3 C2 C15 118.49(11)
C1 C2 C15 119.81(11)
C4 C3 C2 122.14(11)
C4 C3 H3 118.9
C2 C3 H3 118.9
C3 C4 C5 116.30(11)
C3 C4 C7 123.09(11)
C5 C4 C7 120.59(11)
C6 C5 C4 124.23(11)
C6 C5 H5 117.9
C4 C5 H5 117.9
C5 C6 C1 119.01(11)
C5 C6 C11 121.59(11)
C1 C6 C11 119.37(10)
C9 C7 C10 108.29(11)
C9 C7 C4 111.83(10)
C10 C7 C4 109.29(11)
C9 C7 C8 107.52(12)
C10 C7 C8 109.32(11)
C4 C7 C8 110.53(10)
C7 C8 H8A 109.5
C7 C8 H8B 109.5
H8A C8 H8B 109.5
C7 C8 H8C 109.5
H8A C8 H8C 109.5
H8B C8 H8C 109.5
C7 C9 H9A 109.5
C7 C9 H9B 109.5
H9A C9 H9B 109.5
C7 C9 H9C 109.5
H9A C9 H9C 109.5
H9B C9 H9C 109.5
C7 C10 H10A 109.5
C7 C10 H10B 109.5
H10A C10 H10B 109.5
C7 C10 H10C 109.5
H10A C10 H10C 109.5
H10B C10 H10C 109.5
C12 C11 C14 107.68(11)
C12 C11 C6 110.21(11)
C14 C11 C6 112.82(10)
C12 C11 C13 109.49(11)
C14 C11 C13 107.14(11)
C6 C11 C13 109.41(10)
C11 C12 H12A 109.5
C11 C12 H12B 109.5
H12A C12 H12B 109.5
C11 C12 H12C 109.5
H12A C12 H12C 109.5
H12B C12 H12C 109.5
C11 C13 H13A 109.5
C11 C13 H13B 109.5
H13A C13 H13B 109.5
C11 C13 H13C 109.5
H13A C13 H13C 109.5
H13B C13 H13C 109.5
C11 C14 H14A 109.5
C11 C14 H14B 109.5
H14A C14 H14B 109.5
C11 C14 H14C 109.5
H14A C14 H14C 109.5
H14B C14 H14C 109.5
N16 C15 C2 115.39(10)
N16 C15 H15A 108.4
C2 C15 H15A 108.4
N16 C15 H15B 108.4
C2 C15 H15B 108.4
H15A C15 H15B 107.5
N16 C17 C18 112.22(11)
N16 C17 H17A 109.2
C18 C17 H17A 109.2
N16 C17 H17B 109.2
C18 C17 H17B 109.2
H17A C17 H17B 107.9
C29 O28 C27 112.49(10)
C29 O28 Li1 113.13(9)
C27 O28 Li1 117.53(11)
O28 C29 C30 107.80(10)
O28 C29 H29A 110.1
C30 C29 H29A 110.1
O28 C29 H29B 110.1
C30 C29 H29B 110.1
H29A C29 H29B 108.5
N16 C30 C29 111.72(11)
N16 C30 H30A 109.3
C29 C30 H30A 109.3
N16 C30 H30B 109.3
C29 C30 H30B 109.3
H30A C30 H30B 107.9
C17 N16 C30 112.22(10)
C17 N16 C15 111.25(10)
C30 N16 C15 110.00(10)
C17 N16 Li1 108.45(10)
C30 N16 Li1 107.01(9)
C15 N16 Li1 107.70(10)
C1 O1 Li1 132.38(11)

loop_
_geom_bond_atom_site_label_1
_geom_bond_atom_site_label_2
_geom_bond_distance
C18 O19 1.4260(17)
C18 C17 1.5056(19)
C18 H18A 0.97
C18 H18B 0.97
O19 C20 1.4236(16)
O19 Li1 2.288(3)
C20 C21 1.490(2)
C20 H20A 0.97
C20 H20B 0.97
C21 O22 1.4168(19)
C21 H21A 0.97
C21 H21B 0.97
O22 C23 1.4248(18)
O22 Li1 2.189(2)
C23 C24 1.507(2)
C23 H23A 0.97
C23 H23B 0.97
C24 O25 1.4278(18)
C24 H24A 0.97
C24 H24B 0.97
O25 C26 1.4221(17)
O25 Li1 2.421(3)
C26 C27 1.498(2)
C26 H26A 0.97
C26 H26B 0.97
C27 O28 1.4289(17)
C27 H27A 0.97
C27 H27B 0.97
Li1 O1 1.841(2)
Li1 O28 2.187(2)
Li1 N16 2.278(3)
C1 O1 1.3020(14)
C1 C2 1.4238(17)
C1 C6 1.4371(16)
C2 C3 1.3946(17)
C2 C15 1.5115(16)
C3 C4 1.3908(17)
C3 H3 0.93
C4 C5 1.4012(17)
C4 C7 1.5338(17)
C5 C6 1.3925(17)
C5 H5 0.93
C6 C11 1.5371(17)
C7 C9 1.5319(19)
C7 C10 1.5334(19)
C7 C8 1.5382(19)
C8 H8A 0.96
C8 H8B 0.96
C8 H8C 0.96
C9 H9A 0.96
C9 H9B 0.96
C9 H9C 0.96
C10 H10A 0.96
C10 H10B 0.96
C10 H10C 0.96
C11 C12 1.5320(18)
C11 C14 1.5323(18)
C11 C13 1.5391(19)
C12 H12A 0.96
C12 H12B 0.96
C12 H12C 0.96
C13 H13A 0.96
C13 H13B 0.96
C13 H13C 0.96
C14 H14A 0.96
C14 H14B 0.96
C14 H14C 0.96
C15 N16 1.4717(16)
C15 H15A 0.97
C15 H15B 0.97
C17 N16 1.4647(17)
C17 H17A 0.97
C17 H17B 0.97
O28 C29 1.4235(16)
C29 C30 1.511(2)
C29 H29A 0.97
C29 H29B 0.97
C30 N16 1.4687(15)
C30 H30A 0.97
C30 H30B 0.97
